data_4111555
loop_
_publ_author_name
'Hong Yan'
'Bruce C. Noll'
'Thomas P. Fehlner'

_publ_section_title
;
 Cooperative Metal-Boron Interactions in the Reaction of
 nido-1,2-(Cp*RuH)2B3H7, Cp* = \h5-C5Me5, with HC\\tbCPh
;
_journal_name_full 'Journal of the American Chemical Society'
_journal_page_first 4831
_journal_page_last 4844
_journal_paper_doi 10.1021/ja042439n
_journal_volume 127
_journal_year 2005
_chemical_formula_moiety 'C36 H48 B2 Ru2'
_chemical_formula_sum 'C36 H48 B2 Ru2'
_chemical_formula_weight 704.50
_space_group_IT_number 33
_symmetry_cell_setting orthorhombic
_symmetry_Int_Tables_number 33
_symmetry_space_group_name_Hall 'P 2c -2n'
_symmetry_space_group_name_H-M 'P n a 21'
_atom_sites_solution_hydrogens geom
_atom_sites_solution_primary direct
_atom_sites_solution_secondary difmap
_audit_creation_method SHELXL-97
_cell_angle_alpha 90.00
_cell_angle_beta 90.00
_cell_angle_gamma 90.00
_cell_formula_units_Z 8
_cell_length_a 38.6467(5)
_cell_length_b 13.3927(2)
_cell_length_c 12.5144(1)
_cell_measurement_reflns_used 9860
_cell_measurement_temperature 100(2)
_cell_measurement_theta_max 32.40
_cell_measurement_theta_min 2.46
_cell_volume 6477.25(14)
_computing_cell_refinement 'Bruker APEX2/SAINT'
_computing_data_collection 'Bruker APEX2'
_computing_data_reduction 'Bruker SAINT'
_computing_molecular_graphics 'Bruker SHELXTL/XSHELL'
_computing_publication_material 'Bruker SHELXTL'
_computing_structure_refinement 'SHELXL-97 (Sheldrick, 1997)'
_computing_structure_solution 'SHELXS-97 (Sheldrick, 1990)'
_diffrn_ambient_temperature 100(2)
_diffrn_measured_fraction_theta_full 0.996
_diffrn_measured_fraction_theta_max 0.996
_diffrn_measurement_device_type 'CCD area detector'
_diffrn_measurement_method '\f and \w scans'
_diffrn_radiation_monochromator graphite
_diffrn_radiation_type MoK\a
_diffrn_radiation_wavelength 0.71073
_diffrn_reflns_av_R_equivalents 0.0285
_diffrn_reflns_av_sigmaI/netI 0.0337
_diffrn_reflns_limit_h_max 54
_diffrn_reflns_limit_h_min -58
_diffrn_reflns_limit_k_max 20
_diffrn_reflns_limit_k_min -14
_diffrn_reflns_limit_l_max 19
_diffrn_reflns_limit_l_min -18
_diffrn_reflns_number 82758
_diffrn_reflns_theta_full 32.68
_diffrn_reflns_theta_max 32.68
_diffrn_reflns_theta_min 1.61
_diffrn_source 'fine-focus sealed tube'
_diffrn_source_type 'Siemens KFFMO2K-90'
_exptl_absorpt_coefficient_mu 0.956
_exptl_absorpt_correction_T_max 0.9458
_exptl_absorpt_correction_T_min 0.8786
_exptl_absorpt_correction_type multi-scan
_exptl_absorpt_process_details 'Blessing, R. H. Acta Cryst. (1995) A51. 33-38.'
_exptl_crystal_colour 'clear orange'
_exptl_crystal_density_diffrn 1.445
_exptl_crystal_density_meas 0
_exptl_crystal_description wedge
_exptl_crystal_F_000 2896
_exptl_crystal_size_max 0.14
_exptl_crystal_size_mid 0.06
_exptl_crystal_size_min 0.06
_refine_diff_density_max 0.893
_refine_diff_density_min -0.389
_refine_diff_density_rms 0.073
_refine_ls_abs_structure_details 'Flack H D (1983), Acta Cryst. A39, 876-881'
_refine_ls_abs_structure_Flack -0.027(11)
_refine_ls_extinction_method none
_refine_ls_goodness_of_fit_ref 1.048
_refine_ls_hydrogen_treatment mixed
_refine_ls_matrix_type full
_refine_ls_number_parameters 781
_refine_ls_number_reflns 22263
_refine_ls_number_restraints 1
_refine_ls_restrained_S_all 1.047
_refine_ls_R_factor_all 0.0281
_refine_ls_R_factor_gt 0.0241
_refine_ls_shift/su_max 0.009
_refine_ls_shift/su_mean 0.000
_refine_ls_structure_factor_coef Fsqd
_refine_ls_weighting_details 'calc w=1/[\s^2^(Fo^2^)+(0.0284P)^2^+0.0000P] where P=(Fo^2^+2Fc^2^)/3'
_refine_ls_weighting_scheme calc
_refine_ls_wR_factor_gt 0.0528
_refine_ls_wR_factor_ref 0.0536
_reflns_number_gt 20477
_reflns_number_total 22263
_reflns_threshold_expression >2sigma(I)
_cod_data_source_file ja042439nsi20041230_082001_7.cif
_cod_data_source_block bcn64
_cod_database_code 4111555

loop_
_symmetry_equiv_pos_as_xyz
'x, y, z'
'-x, -y, z+1/2'
'x+1/2, -y+1/2, z'
'-x+1/2, y+1/2, z+1/2'

loop_
_atom_site_label
_atom_site_type_symbol
_atom_site_fract_x
_atom_site_fract_y
_atom_site_fract_z
_atom_site_U_iso_or_equiv
_atom_site_adp_type
_atom_site_occupancy
_atom_site_symmetry_multiplicity
_atom_site_calc_flag
_atom_site_refinement_flags
Ru1 Ru 0.523534(3) 0.318704(9) 0.455961(11) 0.01263(3) Uani 1 1 d .
H1M H 0.5334(7) 0.1954(18) 0.429(2) 0.036(7) Uiso 1 1 d .
H2M H 0.5225(8) 0.303(2) 0.315(3) 0.058(10) Uiso 1 1 d .
Ru2 Ru 0.548967(3) 0.183706(9) 0.288509(11) 0.01447(3) Uani 1 1 d .
H1B H 0.5811(6) 0.1749(16) 0.366(2) 0.026(6) Uiso 1 1 d .
H2B H 0.5740(6) 0.2845(19) 0.255(2) 0.036(7) Uiso 1 1 d .
B1 B 0.57097(5) 0.20655(15) 0.46479(18) 0.0177(4) Uani 1 1 d .
B2 B 0.55565(5) 0.36050(14) 0.30173(18) 0.0173(4) Uani 1 1 d .
H2 H 0.5507(5) 0.4155(15) 0.2436(18) 0.013(5) Uiso 1 1 d .
C1 C 0.47706(4) 0.26644(13) 0.54291(14) 0.0165(3) Uani 1 1 d .
C2 C 0.46687(4) 0.33881(13) 0.46481(15) 0.0163(3) Uani 1 1 d .
C3 C 0.48328(4) 0.43212(13) 0.49125(14) 0.0157(3) Uani 1 1 d .
C4 C 0.50431(4) 0.41582(13) 0.58420(14) 0.0160(3) Uani 1 1 d .
C5 C 0.50049(4) 0.31316(12) 0.61631(15) 0.0168(3) Uani 1 1 d .
C6 C 0.46290(5) 0.16222(14) 0.55310(17) 0.0237(4) Uani 1 1 d .
H6A H 0.4543 0.1397 0.4835 0.036 Uiso 1 1 calc R
H6B H 0.4439 0.1619 0.6050 0.036 Uiso 1 1 calc R
H6C H 0.4813 0.1172 0.5775 0.036 Uiso 1 1 calc R
C7 C 0.44191(5) 0.32336(14) 0.37517(15) 0.0210(4) Uani 1 1 d .
H7A H 0.4186 0.3419 0.3987 0.031 Uiso 1 1 calc R
H7B H 0.4421 0.2530 0.3538 0.031 Uiso 1 1 calc R
H7C H 0.4486 0.3651 0.3143 0.031 Uiso 1 1 calc R
C8 C 0.47512(5) 0.53139(13) 0.44281(16) 0.0210(4) Uani 1 1 d .
H8A H 0.4942 0.5777 0.4565 0.032 Uiso 1 1 calc R
H8B H 0.4538 0.5578 0.4746 0.032 Uiso 1 1 calc R
H8C H 0.4719 0.5237 0.3656 0.032 Uiso 1 1 calc R
C9 C 0.52475(5) 0.49481(13) 0.64092(16) 0.0197(3) Uani 1 1 d .
H9A H 0.5095 0.5322 0.6889 0.030 Uiso 1 1 calc R
H9B H 0.5349 0.5405 0.5884 0.030 Uiso 1 1 calc R
H9C H 0.5433 0.4634 0.6825 0.030 Uiso 1 1 calc R
C10 C 0.51532(5) 0.26561(15) 0.71502(15) 0.0231(4) Uani 1 1 d .
H10A H 0.4995 0.2761 0.7752 0.035 Uiso 1 1 calc R
H10B H 0.5378 0.2959 0.7313 0.035 Uiso 1 1 calc R
H10C H 0.5183 0.1938 0.7029 0.035 Uiso 1 1 calc R
C11 C 0.51241(5) 0.06591(13) 0.24414(15) 0.0190(3) Uani 1 1 d .
C12 C 0.54590(5) 0.02392(13) 0.25975(15) 0.0195(3) Uani 1 1 d .
C13 C 0.56927(5) 0.07064(14) 0.18467(16) 0.0212(4) Uani 1 1 d .
C14 C 0.54938(5) 0.13985(13) 0.12146(16) 0.0216(4) Uani 1 1 d .
C15 C 0.51431(5) 0.13819(13) 0.15890(15) 0.0202(4) Uani 1 1 d .
C16 C 0.48002(5) 0.03221(15) 0.29878(19) 0.0266(4) Uani 1 1 d .
H16A H 0.4691 -0.0207 0.2566 0.040 Uiso 1 1 calc R
H16B H 0.4640 0.0887 0.3055 0.040 Uiso 1 1 calc R
H16C H 0.4857 0.0066 0.3700 0.040 Uiso 1 1 calc R
C17 C 0.55518(6) -0.05880(14) 0.33427(18) 0.0279(4) Uani 1 1 d .
H17A H 0.5784 -0.0470 0.3635 0.042 Uiso 1 1 calc R
H17B H 0.5549 -0.1224 0.2955 0.042 Uiso 1 1 calc R
H17C H 0.5384 -0.0613 0.3928 0.042 Uiso 1 1 calc R
C18 C 0.60683(6) 0.04493(16) 0.1705(2) 0.0316(5) Uani 1 1 d .
H18A H 0.6186 0.0997 0.1335 0.047 Uiso 1 1 calc R
H18B H 0.6089 -0.0163 0.1281 0.047 Uiso 1 1 calc R
H18C H 0.6175 0.0346 0.2407 0.047 Uiso 1 1 calc R
C19 C 0.56293(7) 0.19970(17) 0.02985(18) 0.0360(5) Uani 1 1 d .
H19A H 0.5615 0.1601 -0.0358 0.054 Uiso 1 1 calc R
H19B H 0.5871 0.2177 0.0434 0.054 Uiso 1 1 calc R
H19C H 0.5491 0.2606 0.0218 0.054 Uiso 1 1 calc R
C20 C 0.48448(6) 0.19433(16) 0.11142(19) 0.0303(5) Uani 1 1 d .
H20A H 0.4745 0.1555 0.0525 0.045 Uiso 1 1 calc R
H20B H 0.4926 0.2589 0.0844 0.045 Uiso 1 1 calc R
H20C H 0.4668 0.2053 0.1663 0.045 Uiso 1 1 calc R
C21 C 0.57960(4) 0.31684(12) 0.48591(15) 0.0167(3) Uani 1 1 d .
H21 H 0.5884 0.3368 0.5579 0.020 Uiso 1 1 calc R
C22 C 0.57302(4) 0.39165(12) 0.40879(15) 0.0166(3) Uani 1 1 d .
C23 C 0.58301(5) 0.49763(13) 0.43007(15) 0.0188(3) Uani 1 1 d .
C24 C 0.61233(5) 0.51934(14) 0.49059(17) 0.0237(4) Uani 1 1 d .
H24 H 0.6257 0.4662 0.5193 0.028 Uiso 1 1 calc R
C25 C 0.62237(6) 0.61786(16) 0.5098(2) 0.0322(5) Uani 1 1 d .
H25 H 0.6423 0.6314 0.5515 0.039 Uiso 1 1 calc R
C26 C 0.60328(7) 0.69516(15) 0.4681(2) 0.0361(5) Uani 1 1 d .
H26 H 0.6098 0.7623 0.4821 0.043 Uiso 1 1 calc R
C27 C 0.57443(6) 0.67543(14) 0.4056(2) 0.0313(5) Uani 1 1 d .
H27 H 0.5615 0.7291 0.3763 0.038 Uiso 1 1 calc R
C28 C 0.56433(5) 0.57697(14) 0.38549(17) 0.0235(4) Uani 1 1 d .
H28 H 0.5448 0.5639 0.3416 0.028 Uiso 1 1 calc R
C29 C 0.57694(5) 0.11899(13) 0.54650(16) 0.0197(4) Uani 1 1 d .
H29 H 0.5638 0.0599 0.5355 0.024 Uiso 1 1 calc R
C30 C 0.59857(5) 0.11934(13) 0.62976(17) 0.0205(3) Uani 1 1 d .
H30 H 0.6102 0.1802 0.6445 0.025 Uiso 1 1 calc R
C31 C 0.60607(4) 0.03450(14) 0.70093(15) 0.0187(3) Uani 1 1 d .
C32 C 0.60327(5) -0.06516(14) 0.66712(16) 0.0214(4) Uani 1 1 d .
H32 H 0.5968 -0.0792 0.5954 0.026 Uiso 1 1 calc R
C33 C 0.60979(5) -0.14331(16) 0.73686(19) 0.0257(4) Uani 1 1 d .
H33 H 0.6078 -0.2103 0.7127 0.031 Uiso 1 1 calc R
C34 C 0.61919(5) -0.12424(17) 0.84135(19) 0.0300(5) Uani 1 1 d .
H34 H 0.6233 -0.1778 0.8894 0.036 Uiso 1 1 calc R
C35 C 0.62252(5) -0.02678(18) 0.87540(17) 0.0300(4) Uani 1 1 d .
H35 H 0.6291 -0.0134 0.9471 0.036 Uiso 1 1 calc R
C36 C 0.61636(5) 0.05124(16) 0.80642(16) 0.0243(4) Uani 1 1 d .
H36 H 0.6192 0.1179 0.8310 0.029 Uiso 1 1 calc R
Ru3 Ru 0.806433(3) 0.101511(10) 0.630826(12) 0.01493(3) Uani 1 1 d .
H3M H 0.7738(6) 0.1831(17) 0.633(2) 0.029(6) Uiso 1 1 d .
H4M H 0.7700(6) 0.023(2) 0.605(2) 0.038(7) Uiso 1 1 d .
Ru4 Ru 0.734142(3) 0.125336(10) 0.565139(12) 0.01655(3) Uani 1 1 d .
H3B H 0.7518(5) 0.2149(15) 0.4872(17) 0.011(5) Uiso 1 1 d .
H4B H 0.7500(7) 0.0560(19) 0.476(2) 0.041(7) Uiso 1 1 d .
B3 B 0.78205(5) 0.22994(15) 0.52242(17) 0.0184(4) Uani 1 1 d .
B4 B 0.77556(5) 0.01054(16) 0.50017(17) 0.0180(4) Uani 1 1 d .
H4 H 0.7720(7) -0.067(2) 0.492(2) 0.038(7) Uiso 1 1 d .
C37 C 0.81869(5) 0.15412(14) 0.79413(17) 0.0229(4) Uani 1 1 d .
C38 C 0.81571(4) 0.04722(13) 0.79579(15) 0.0186(3) Uani 1 1 d .
C39 C 0.84172(4) 0.00687(14) 0.72674(15) 0.0185(3) Uani 1 1 d .
C40 C 0.86062(5) 0.08932(15) 0.68162(16) 0.0219(4) Uani 1 1 d .
C41 C 0.84624(5) 0.18007(14) 0.72371(17) 0.0235(4) Uani 1 1 d .
C42 C 0.79853(6) 0.22486(17) 0.86248(19) 0.0329(5) Uani 1 1 d .
H42A H 0.8118 0.2401 0.9273 0.049 Uiso 1 1 calc R
H42B H 0.7764 0.1942 0.8823 0.049 Uiso 1 1 calc R
H42C H 0.7942 0.2866 0.8227 0.049 Uiso 1 1 calc R
C43 C 0.79266(5) -0.01149(17) 0.86832(17) 0.0278(4) Uani 1 1 d .
H43A H 0.8051 -0.0271 0.9345 0.042 Uiso 1 1 calc R
H43B H 0.7858 -0.0737 0.8329 0.042 Uiso 1 1 calc R
H43C H 0.7720 0.0278 0.8851 0.042 Uiso 1 1 calc R
C44 C 0.85096(5) -0.10118(14) 0.71631(18) 0.0247(4) Uani 1 1 d .
H44A H 0.8652 -0.1214 0.7774 0.037 Uiso 1 1 calc R
H44B H 0.8640 -0.1116 0.6500 0.037 Uiso 1 1 calc R
H44C H 0.8298 -0.1413 0.7147 0.037 Uiso 1 1 calc R
C45 C 0.89187(5) 0.08184(18) 0.61135(18) 0.0304(5) Uani 1 1 d .
H45A H 0.8929 0.1401 0.5640 0.046 Uiso 1 1 calc R
H45B H 0.8904 0.0209 0.5683 0.046 Uiso 1 1 calc R
H45C H 0.9127 0.0797 0.6557 0.046 Uiso 1 1 calc R
C46 C 0.85946(7) 0.28363(17) 0.7043(2) 0.0383(6) Uani 1 1 d .
H46A H 0.8399 0.3296 0.6968 0.057 Uiso 1 1 calc R
H46B H 0.8733 0.2845 0.6387 0.057 Uiso 1 1 calc R
H46C H 0.8739 0.3046 0.7647 0.057 Uiso 1 1 calc R
C47 C 0.68827(4) 0.20901(14) 0.61705(18) 0.0225(4) Uani 1 1 d .
C48 C 0.69765(4) 0.14079(15) 0.69899(17) 0.0213(4) Uani 1 1 d .
C49 C 0.69606(5) 0.04051(14) 0.65548(18) 0.0255(4) Uani 1 1 d .
C50 C 0.68525(5) 0.05011(17) 0.54598(19) 0.0301(5) Uani 1 1 d .
C51 C 0.68121(5) 0.15382(18) 0.52172(18) 0.0274(4) Uani 1 1 d .
C52 C 0.68271(6) 0.31969(14) 0.6303(3) 0.0359(5) Uani 1 1 d .
H52A H 0.6580 0.3348 0.6245 0.054 Uiso 1 1 calc R
H52B H 0.6954 0.3556 0.5744 0.054 Uiso 1 1 calc R
H52C H 0.6912 0.3407 0.7006 0.054 Uiso 1 1 calc R
C53 C 0.70496(6) 0.16692(19) 0.81270(18) 0.0318(5) Uani 1 1 d .
H53A H 0.7167 0.2318 0.8158 0.048 Uiso 1 1 calc R
H53B H 0.7199 0.1157 0.8444 0.048 Uiso 1 1 calc R
H53C H 0.6832 0.1705 0.8525 0.048 Uiso 1 1 calc R
C54 C 0.70223(6) -0.05456(17) 0.7142(3) 0.0426(7) Uani 1 1 d .
H54A H 0.6801 -0.0815 0.7393 0.064 Uiso 1 1 calc R
H54B H 0.7174 -0.0418 0.7756 0.064 Uiso 1 1 calc R
H54C H 0.7133 -0.1029 0.6664 0.064 Uiso 1 1 calc R
C55 C 0.67878(7) -0.0345(2) 0.4695(3) 0.0562(9) Uani 1 1 d .
H55A H 0.6928 -0.0923 0.4904 0.084 Uiso 1 1 calc R
H55B H 0.6851 -0.0137 0.3970 0.084 Uiso 1 1 calc R
H55C H 0.6542 -0.0527 0.4713 0.084 Uiso 1 1 calc R
C56 C 0.66878(6) 0.1970(2) 0.4185(2) 0.0444(7) Uani 1 1 d .
H56A H 0.6434 0.1958 0.4168 0.067 Uiso 1 1 calc R
H56B H 0.6779 0.1574 0.3589 0.067 Uiso 1 1 calc R
H56C H 0.6769 0.2660 0.4120 0.067 Uiso 1 1 calc R
C57 C 0.81106(4) 0.16825(13) 0.47139(15) 0.0179(3) Uani 1 1 d .
H57 H 0.8332 0.2026 0.4520 0.021 Uiso 1 1 calc R
C58 C 0.80896(4) 0.06289(13) 0.45876(15) 0.0170(3) Uani 1 1 d .
C59 C 0.83718(4) 0.00531(14) 0.40656(15) 0.0182(3) Uani 1 1 d .
C60 C 0.84333(5) -0.09453(15) 0.43444(16) 0.0230(4) Uani 1 1 d .
H60 H 0.8295 -0.1252 0.4879 0.028 Uiso 1 1 calc R
C61 C 0.86924(5) -0.14912(16) 0.38522(19) 0.0279(4) Uani 1 1 d .
H61 H 0.8733 -0.2162 0.4062 0.034 Uiso 1 1 calc R
C62 C 0.88934(5) -0.10623(17) 0.30508(19) 0.0320(5) Uani 1 1 d .
H62 H 0.9073 -0.1435 0.2719 0.038 Uiso 1 1 calc R
C63 C 0.88288(5) -0.00883(17) 0.27426(17) 0.0288(4) Uani 1 1 d .
H63 H 0.8961 0.0206 0.2186 0.035 Uiso 1 1 calc R
C64 C 0.85712(5) 0.04616(16) 0.32416(16) 0.0228(4) Uani 1 1 d .
H64 H 0.8529 0.1129 0.3019 0.027 Uiso 1 1 calc R
C65 C 0.78616(5) 0.34619(14) 0.54367(16) 0.0213(4) Uani 1 1 d .
H65 H 0.8020 0.3813 0.4993 0.026 Uiso 1 1 calc R
C66 C 0.76964(5) 0.39906(14) 0.61749(17) 0.0228(4) Uani 1 1 d .
H66 H 0.7554 0.3621 0.6649 0.027 Uiso 1 1 calc R
C67 C 0.77062(5) 0.50821(13) 0.63528(16) 0.0208(3) Uani 1 1 d .
C68 C 0.79331(5) 0.57090(15) 0.58138(18) 0.0276(4) Uani 1 1 d .
H68 H 0.8095 0.5432 0.5327 0.033 Uiso 1 1 calc R
C69 C 0.79266(6) 0.67400(16) 0.5975(2) 0.0341(5) Uani 1 1 d .
H69 H 0.8084 0.7157 0.5602 0.041 Uiso 1 1 calc R
C70 C 0.76886(6) 0.71582(16) 0.66846(19) 0.0306(5) Uani 1 1 d .
H70 H 0.7680 0.7861 0.6782 0.037 Uiso 1 1 calc R
C71 C 0.74670(6) 0.65486(17) 0.7240(2) 0.0328(5) Uani 1 1 d .
H71 H 0.7307 0.6828 0.7734 0.039 Uiso 1 1 calc R
C72 C 0.74768(6) 0.55170(16) 0.70802(18) 0.0297(4) Uani 1 1 d .
H72 H 0.7324 0.5101 0.7475 0.036 Uiso 1 1 calc R

loop_
_atom_site_aniso_label
_atom_site_aniso_U_11
_atom_site_aniso_U_22
_atom_site_aniso_U_33
_atom_site_aniso_U_23
_atom_site_aniso_U_13
_atom_site_aniso_U_12
Ru1 0.01226(5) 0.01217(5) 0.01347(5) 0.00028(5) 0.00045(5) 0.00020(4)
Ru2 0.01529(6) 0.01251(5) 0.01562(6) -0.00058(5) 0.00171(5) 0.00085(4)
B1 0.0132(7) 0.0176(8) 0.0223(9) 0.0009(8) -0.0013(7) 0.0015(6)
B2 0.0170(8) 0.0143(8) 0.0206(9) 0.0004(8) 0.0036(7) -0.0009(6)
C1 0.0158(7) 0.0186(7) 0.0151(8) 0.0000(6) 0.0036(6) -0.0010(6)
C2 0.0129(6) 0.0195(7) 0.0164(7) -0.0016(7) 0.0029(6) 0.0000(6)
C3 0.0154(7) 0.0163(7) 0.0154(7) -0.0026(7) 0.0026(6) 0.0030(6)
C4 0.0161(7) 0.0171(7) 0.0148(8) -0.0027(6) 0.0024(6) -0.0008(6)
C5 0.0153(7) 0.0194(8) 0.0156(8) 0.0009(7) 0.0028(6) 0.0011(6)
C6 0.0265(9) 0.0211(8) 0.0237(9) 0.0016(8) 0.0048(8) -0.0063(7)
C7 0.0189(8) 0.0269(9) 0.0171(8) -0.0038(8) -0.0030(7) -0.0003(7)
C8 0.0246(8) 0.0163(7) 0.0221(9) 0.0002(7) -0.0008(7) 0.0039(6)
C9 0.0213(8) 0.0199(8) 0.0178(8) -0.0042(7) 0.0009(7) -0.0011(6)
C10 0.0251(9) 0.0273(9) 0.0168(8) 0.0036(8) -0.0018(7) -0.0010(7)
C11 0.0227(8) 0.0152(7) 0.0190(8) -0.0034(7) -0.0019(7) -0.0021(6)
C12 0.0263(9) 0.0117(7) 0.0204(8) -0.0033(7) 0.0005(7) 0.0017(6)
C13 0.0250(9) 0.0170(8) 0.0217(9) -0.0043(7) 0.0030(7) 0.0019(7)
C14 0.0324(9) 0.0170(7) 0.0155(8) -0.0032(7) 0.0039(8) 0.0000(7)
C15 0.0261(9) 0.0169(8) 0.0176(8) -0.0031(7) -0.0028(7) 0.0012(7)
C16 0.0246(9) 0.0228(9) 0.0324(11) -0.0047(9) 0.0018(8) -0.0050(7)
C17 0.0428(12) 0.0151(8) 0.0258(10) -0.0001(8) -0.0037(9) 0.0047(8)
C18 0.0289(10) 0.0287(10) 0.0373(12) -0.0073(10) 0.0102(9) 0.0061(8)
C19 0.0563(15) 0.0285(10) 0.0234(10) 0.0031(9) 0.0111(10) 0.0017(10)
C20 0.0350(11) 0.0286(10) 0.0273(11) -0.0049(9) -0.0142(9) 0.0066(8)
C21 0.0128(7) 0.0171(7) 0.0203(8) -0.0022(7) 0.0000(6) -0.0002(6)
C22 0.0147(7) 0.0147(7) 0.0203(8) -0.0008(7) 0.0033(7) -0.0014(6)
C23 0.0198(8) 0.0168(7) 0.0197(8) -0.0005(7) 0.0064(7) -0.0012(6)
C24 0.0238(9) 0.0204(8) 0.0268(9) -0.0031(8) 0.0023(8) -0.0051(7)
C25 0.0360(11) 0.0278(10) 0.0328(11) -0.0061(9) 0.0036(9) -0.0140(9)
C26 0.0535(14) 0.0184(9) 0.0365(12) -0.0086(9) 0.0116(11) -0.0124(9)
C27 0.0412(12) 0.0141(8) 0.0385(12) 0.0013(8) 0.0109(10) 0.0005(8)
C28 0.0243(9) 0.0176(8) 0.0286(10) 0.0029(8) 0.0061(8) -0.0001(7)
C29 0.0179(7) 0.0177(7) 0.0234(9) 0.0011(7) -0.0015(7) 0.0005(6)
C30 0.0197(8) 0.0200(8) 0.0220(8) 0.0011(8) 0.0009(8) 0.0003(6)
C31 0.0115(7) 0.0247(8) 0.0197(8) 0.0029(7) -0.0011(6) -0.0008(6)
C32 0.0167(8) 0.0261(9) 0.0213(8) 0.0024(8) 0.0002(7) 0.0001(7)
C33 0.0198(8) 0.0256(9) 0.0317(10) 0.0068(9) 0.0028(8) 0.0012(7)
C34 0.0194(9) 0.0386(12) 0.0320(11) 0.0182(10) 0.0002(8) 0.0019(8)
C35 0.0245(9) 0.0463(12) 0.0192(9) 0.0073(9) -0.0020(8) -0.0052(9)
C36 0.0190(8) 0.0310(10) 0.0228(10) -0.0008(8) 0.0002(7) -0.0027(7)
Ru3 0.01378(5) 0.01559(5) 0.01542(6) 0.00073(5) 0.00089(5) -0.00131(4)
Ru4 0.01258(5) 0.01846(6) 0.01860(6) -0.00102(6) 0.00250(5) -0.00012(5)
B3 0.0168(8) 0.0183(9) 0.0202(9) 0.0017(8) 0.0018(7) -0.0013(7)
B4 0.0157(8) 0.0193(9) 0.0191(9) -0.0012(8) -0.0002(7) -0.0007(7)
C37 0.0273(9) 0.0217(8) 0.0198(8) -0.0030(8) -0.0068(8) 0.0028(7)
C38 0.0179(7) 0.0210(8) 0.0170(8) 0.0024(7) -0.0005(7) 0.0002(6)
C39 0.0147(7) 0.0215(8) 0.0192(8) 0.0015(7) -0.0022(6) 0.0014(6)
C40 0.0139(7) 0.0326(10) 0.0192(8) 0.0038(8) -0.0039(7) -0.0036(7)
C41 0.0239(9) 0.0213(8) 0.0253(9) 0.0040(8) -0.0090(8) -0.0069(7)
C42 0.0359(11) 0.0293(10) 0.0334(11) -0.0136(10) -0.0091(9) 0.0078(9)
C43 0.0232(10) 0.0361(11) 0.0241(9) 0.0082(9) 0.0041(8) 0.0020(8)
C44 0.0252(9) 0.0208(8) 0.0282(10) -0.0010(8) -0.0043(8) 0.0046(7)
C45 0.0156(8) 0.0491(13) 0.0264(11) 0.0060(10) 0.0002(7) -0.0042(8)
C46 0.0441(13) 0.0251(10) 0.0457(14) 0.0085(10) -0.0189(11) -0.0160(9)
C47 0.0131(7) 0.0257(8) 0.0288(10) 0.0030(8) 0.0048(7) 0.0026(6)
C48 0.0137(7) 0.0249(9) 0.0252(9) -0.0021(8) 0.0031(7) 0.0016(6)
C49 0.0169(8) 0.0194(8) 0.0401(12) -0.0002(8) 0.0118(8) -0.0005(6)
C50 0.0161(8) 0.0364(11) 0.0378(12) -0.0131(10) 0.0094(8) -0.0076(8)
C51 0.0116(7) 0.0436(12) 0.0270(10) 0.0016(10) 0.0015(7) 0.0019(8)
C52 0.0279(10) 0.0247(9) 0.0549(15) 0.0089(11) 0.0116(11) 0.0092(7)
C53 0.0223(9) 0.0490(13) 0.0242(10) -0.0009(10) 0.0034(8) 0.0018(9)
C54 0.0290(11) 0.0277(11) 0.0710(19) 0.0175(12) 0.0205(12) 0.0038(8)
C55 0.0384(13) 0.0584(16) 0.072(2) -0.0390(17) 0.0209(14) -0.0241(12)
C56 0.0202(10) 0.083(2) 0.0300(11) 0.0088(13) -0.0033(9) 0.0029(11)
C57 0.0159(7) 0.0194(8) 0.0183(8) 0.0004(7) -0.0001(6) -0.0013(6)
C58 0.0153(7) 0.0198(7) 0.0159(7) 0.0019(7) 0.0015(7) 0.0009(6)
C59 0.0126(7) 0.0245(9) 0.0175(8) -0.0042(7) -0.0002(6) -0.0009(6)
C60 0.0199(8) 0.0270(9) 0.0220(9) -0.0050(8) -0.0019(7) 0.0024(7)
C61 0.0226(9) 0.0277(9) 0.0335(11) -0.0121(9) -0.0086(8) 0.0073(7)
C62 0.0180(8) 0.0442(12) 0.0336(11) -0.0226(10) -0.0005(8) 0.0039(8)
C63 0.0191(8) 0.0425(12) 0.0248(10) -0.0124(9) 0.0055(8) -0.0055(8)
C64 0.0168(8) 0.0304(10) 0.0212(8) -0.0043(8) 0.0014(7) -0.0026(7)
C65 0.0202(8) 0.0200(8) 0.0239(10) 0.0020(7) 0.0013(7) -0.0010(6)
C66 0.0245(8) 0.0187(8) 0.0251(10) 0.0032(8) 0.0036(8) -0.0010(7)
C67 0.0229(8) 0.0209(8) 0.0185(8) 0.0008(8) -0.0006(7) 0.0023(6)
C68 0.0296(9) 0.0239(9) 0.0294(11) -0.0062(9) 0.0090(9) -0.0028(8)
C69 0.0421(12) 0.0219(9) 0.0383(13) -0.0035(9) 0.0120(10) -0.0050(8)
C70 0.0379(12) 0.0212(9) 0.0326(11) -0.0068(9) -0.0024(9) 0.0028(8)
C71 0.0365(11) 0.0298(10) 0.0320(11) -0.0108(10) 0.0055(10) 0.0040(9)
C72 0.0351(11) 0.0266(10) 0.0273(10) -0.0039(9) 0.0102(9) -0.0021(8)

loop_
_atom_type_symbol
_atom_type_description
_atom_type_scat_dispersion_real
_atom_type_scat_dispersion_imag
_atom_type_scat_source
C C 0.0033 0.0016 'International Tables Vol C Tables 4.2.6.8 and 6.1.1.4'
H H 0.0000 0.0000 'International Tables Vol C Tables 4.2.6.8 and 6.1.1.4'
B B 0.0013 0.0007 'International Tables Vol C Tables 4.2.6.8 and 6.1.1.4'
Ru Ru -1.2594 0.8363 'International Tables Vol C Tables 4.2.6.8 and 6.1.1.4'

loop_
_geom_angle_atom_site_label_1
_geom_angle_atom_site_label_2
_geom_angle_atom_site_label_3
_geom_angle
C4 Ru1 C5 38.28(6)
C4 Ru1 C21 102.45(6)
C5 Ru1 C21 104.08(7)
C4 Ru1 C2 63.62(6)
C5 Ru1 C2 63.67(7)
C21 Ru1 C2 165.82(7)
C4 Ru1 C1 63.48(6)
C5 Ru1 C1 37.94(6)
C21 Ru1 C1 135.40(7)
C2 Ru1 C1 37.78(7)
C4 Ru1 C3 37.96(6)
C5 Ru1 C3 63.71(6)
C21 Ru1 C3 131.66(6)
C2 Ru1 C3 37.96(6)
C1 Ru1 C3 63.24(6)
C4 Ru1 C22 102.97(6)
C5 Ru1 C22 127.23(7)
C21 Ru1 C22 37.26(7)
C2 Ru1 C22 144.19(6)
C1 Ru1 C22 164.96(7)
C3 Ru1 C22 110.76(6)
C4 Ru1 B2 129.40(6)
C5 Ru1 B2 165.35(7)
C21 Ru1 B2 67.93(7)
C2 Ru1 B2 122.20(7)
C1 Ru1 B2 154.55(7)
C3 Ru1 B2 111.64(7)
C22 Ru1 B2 39.49(7)
C4 Ru1 B1 127.05(7)
C5 Ru1 B1 104.44(7)
C21 Ru1 B1 39.07(6)
C2 Ru1 B1 147.22(7)
C1 Ru1 B1 113.82(7)
C3 Ru1 B1 165.00(7)
C22 Ru1 B1 68.07(6)
B2 Ru1 B1 77.41(7)
C4 Ru1 Ru2 178.33(5)
C5 Ru1 Ru2 140.06(4)
C21 Ru1 Ru2 77.58(5)
C2 Ru1 Ru2 116.27(5)
C1 Ru1 Ru2 115.32(4)
C3 Ru1 Ru2 142.95(5)
C22 Ru1 Ru2 78.08(5)
B2 Ru1 Ru2 52.19(5)
B1 Ru1 Ru2 52.04(5)
C4 Ru1 H1M 141.5(9)
C5 Ru1 H1M 103.5(9)
C21 Ru1 H1M 78.7(8)
C2 Ru1 H1M 110.2(8)
C1 Ru1 H1M 88.4(9)
C3 Ru1 H1M 148.0(8)
C22 Ru1 H1M 100.3(9)
B2 Ru1 H1M 87.3(9)
B1 Ru1 H1M 39.9(9)
Ru2 Ru1 H1M 36.9(9)
C4 Ru1 H2M 142.0(10)
C5 Ru1 H2M 153.4(10)
C21 Ru1 H2M 100.9(9)
C2 Ru1 H2M 92.4(9)
C1 Ru1 H2M 115.7(10)
C3 Ru1 H2M 105.2(10)
C22 Ru1 H2M 78.9(10)
B2 Ru1 H2M 39.4(10)
B1 Ru1 H2M 89.4(9)
Ru2 Ru1 H2M 39.4(10)
H1M Ru1 H2M 72.6(13)
C13 Ru2 C14 39.00(7)
C13 Ru2 C12 39.12(7)
C14 Ru2 C12 64.83(7)
C13 Ru2 C11 64.76(7)
C14 Ru2 C11 64.25(7)
C12 Ru2 C11 38.12(7)
C13 Ru2 C15 65.07(7)
C14 Ru2 C15 38.39(7)
C12 Ru2 C15 64.53(7)
C11 Ru2 C15 38.46(7)
C13 Ru2 B1 121.40(7)
C14 Ru2 B1 157.37(7)
C12 Ru2 B1 107.40(7)
C11 Ru2 B1 123.87(7)
C15 Ru2 B1 159.91(7)
C13 Ru2 B2 134.65(7)
C14 Ru2 B2 109.52(7)
C12 Ru2 B2 173.67(7)
C11 Ru2 B2 143.32(7)
C15 Ru2 B2 113.17(7)
B1 Ru2 B2 76.70(7)
C13 Ru2 Ru1 171.74(5)
C14 Ru2 Ru1 148.85(5)
C12 Ru2 Ru1 134.92(5)
C11 Ru2 Ru1 114.12(5)
C15 Ru2 Ru1 119.67(5)
B1 Ru2 Ru1 51.69(5)
B2 Ru2 Ru1 51.41(5)
C13 Ru2 H1M 138.5(8)
C14 Ru2 H1M 158.9(8)
C12 Ru2 H1M 102.8(8)
C11 Ru2 H1M 95.3(8)
C15 Ru2 H1M 121.6(8)
B1 Ru2 H1M 39.8(8)
B2 Ru2 H1M 83.5(8)
Ru1 Ru2 H1M 33.7(8)
C13 Ru2 H2M 152.1(11)
C14 Ru2 H2M 113.1(11)
C12 Ru2 H2M 144.8(9)
C11 Ru2 H2M 107.4(9)
C15 Ru2 H2M 91.9(10)
B1 Ru2 H2M 85.7(10)
B2 Ru2 H2M 38.9(9)
Ru1 Ru2 H2M 35.9(11)
H1M Ru2 H2M 66.3(13)
C13 Ru2 H1B 92.0(9)
C14 Ru2 H1B 124.6(9)
C12 Ru2 H1B 94.1(8)
C11 Ru2 H1B 127.5(8)
C15 Ru2 H1B 156.2(8)
B1 Ru2 H1B 32.8(9)
B2 Ru2 H1B 86.9(8)
Ru1 Ru2 H1B 82.4(9)
H1M Ru2 H1B 71.2(12)
H2M Ru2 H1B 111.9(13)
C13 Ru2 H2B 101.6(9)
C14 Ru2 H2B 88.4(9)
C12 Ru2 H2B 140.0(9)
C11 Ru2 H2B 150.4(9)
C15 Ru2 H2B 112.5(9)
B1 Ru2 H2B 85.7(9)
B2 Ru2 H2B 34.3(9)
Ru1 Ru2 H2B 83.0(9)
H1M Ru2 H2B 110.3(12)
H2M Ru2 H2B 71.7(12)
H1B Ru2 H2B 76.5(12)
C21 B1 C29 124.94(18)
C21 B1 Ru1 64.36(9)
C29 B1 Ru1 128.00(13)
C21 B1 Ru2 111.09(13)
C29 B1 Ru2 123.93(13)
Ru1 B1 Ru2 76.27(6)
C21 B1 H1M 110.5(9)
C29 B1 H1M 104.8(10)
Ru1 B1 H1M 46.6(9)
Ru2 B1 H1M 51.6(10)
C21 B1 H1B 113.1(9)
C29 B1 H1B 108.3(9)
Ru1 B1 H1B 112.2(10)
Ru2 B1 H1B 39.2(10)
H1M B1 H1B 88.8(15)
C22 B2 Ru1 65.58(10)
C22 B2 Ru2 111.86(12)
Ru1 B2 Ru2 76.39(6)
C22 B2 H2M 114.3(14)
Ru1 B2 H2M 48.9(14)
Ru2 B2 H2M 53.7(12)
C22 B2 H2B 110.1(11)
Ru1 B2 H2B 116.4(11)
Ru2 B2 H2B 44.8(11)
H2M B2 H2B 96.1(16)
C22 B2 H2 119.1(11)
Ru1 B2 H2 129.5(11)
Ru2 B2 H2 128.8(12)
H2M B2 H2 106.2(17)
H2B B2 H2 108.5(16)
C2 C1 C5 108.40(15)
C2 C1 C6 125.86(16)
C5 C1 C6 125.47(16)
C2 C1 Ru1 70.95(9)
C5 C1 Ru1 70.40(9)
C6 C1 Ru1 129.06(12)
C1 C2 C3 108.03(15)
C1 C2 C7 126.61(16)
C3 C2 C7 125.26(16)
C1 C2 Ru1 71.28(9)
C3 C2 Ru1 71.38(9)
C7 C2 Ru1 125.84(13)
C4 C3 C2 107.67(15)
C4 C3 C8 125.68(16)
C2 C3 C8 125.85(16)
C4 C3 Ru1 70.14(9)
C2 C3 Ru1 70.67(9)
C8 C3 Ru1 132.55(12)
C3 C4 C5 108.26(15)
C3 C4 C9 125.08(16)
C5 C4 C9 126.56(16)
C3 C4 Ru1 71.90(10)
C5 C4 Ru1 70.91(10)
C9 C4 Ru1 125.87(12)
C1 C5 C4 107.61(15)
C1 C5 C10 125.62(15)
C4 C5 C10 126.50(16)
C1 C5 Ru1 71.66(10)
C4 C5 Ru1 70.81(10)
C10 C5 Ru1 127.63(12)
C1 C6 H6A 109.5
C1 C6 H6B 109.5
H6A C6 H6B 109.5
C1 C6 H6C 109.5
H6A C6 H6C 109.5
H6B C6 H6C 109.5
C2 C7 H7A 109.5
C2 C7 H7B 109.5
H7A C7 H7B 109.5
C2 C7 H7C 109.5
H7A C7 H7C 109.5
H7B C7 H7C 109.5
C3 C8 H8A 109.5
C3 C8 H8B 109.5
H8A C8 H8B 109.5
C3 C8 H8C 109.5
H8A C8 H8C 109.5
H8B C8 H8C 109.5
C4 C9 H9A 109.5
C4 C9 H9B 109.5
H9A C9 H9B 109.5
C4 C9 H9C 109.5
H9A C9 H9C 109.5
H9B C9 H9C 109.5
C5 C10 H10A 109.5
C5 C10 H10B 109.5
H10A C10 H10B 109.5
C5 C10 H10C 109.5
H10A C10 H10C 109.5
H10B C10 H10C 109.5
C12 C11 C15 108.68(16)
C12 C11 C16 125.34(17)
C15 C11 C16 125.66(17)
C12 C11 Ru2 70.33(10)
C15 C11 Ru2 70.80(10)
C16 C11 Ru2 129.90(14)
C11 C12 C13 107.91(16)
C11 C12 C17 126.67(18)
C13 C12 C17 125.28(17)
C11 C12 Ru2 71.55(10)
C13 C12 Ru2 69.35(10)
C17 C12 Ru2 127.93(14)
C14 C13 C12 107.57(16)
C14 C13 C18 126.74(18)
C12 C13 C18 125.53(18)
C14 C13 Ru2 71.53(10)
C12 C13 Ru2 71.53(10)
C18 C13 Ru2 125.95(14)
C15 C14 C13 108.36(16)
C15 C14 C19 126.19(19)
C13 C14 C19 125.41(19)
C15 C14 Ru2 71.51(11)
C13 C14 Ru2 69.47(11)
C19 C14 Ru2 126.60(14)
C14 C15 C11 107.46(16)
C14 C15 C20 126.12(18)
C11 C15 C20 126.20(19)
C14 C15 Ru2 70.10(11)
C11 C15 Ru2 70.74(10)
C20 C15 Ru2 128.63(13)
C11 C16 H16A 109.5
C11 C16 H16B 109.5
H16A C16 H16B 109.5
C11 C16 H16C 109.5
H16A C16 H16C 109.5
H16B C16 H16C 109.5
C12 C17 H17A 109.5
C12 C17 H17B 109.5
H17A C17 H17B 109.5
C12 C17 H17C 109.5
H17A C17 H17C 109.5
H17B C17 H17C 109.5
C13 C18 H18A 109.5
C13 C18 H18B 109.5
H18A C18 H18B 109.5
C13 C18 H18C 109.5
H18A C18 H18C 109.5
H18B C18 H18C 109.5
C14 C19 H19A 109.5
C14 C19 H19B 109.5
H19A C19 H19B 109.5
C14 C19 H19C 109.5
H19A C19 H19C 109.5
H19B C19 H19C 109.5
C15 C20 H20A 109.5
C15 C20 H20B 109.5
H20A C20 H20B 109.5
C15 C20 H20C 109.5
H20A C20 H20C 109.5
H20B C20 H20C 109.5
C22 C21 B1 121.63(17)
C22 C21 Ru1 72.46(10)
B1 C21 Ru1 76.57(10)
C22 C21 H21 119.1
B1 C21 H21 119.1
Ru1 C21 H21 119.1
C21 C22 C23 120.32(16)
C21 C22 B2 118.38(15)
C23 C22 B2 121.30(15)
C21 C22 Ru1 70.28(9)
C23 C22 Ru1 126.22(12)
B2 C22 Ru1 74.93(10)
C24 C23 C28 118.51(17)
C24 C23 C22 120.32(17)
C28 C23 C22 121.09(17)
C23 C24 C25 121.1(2)
C23 C24 H24 119.5
C25 C24 H24 119.5
C26 C25 C24 119.8(2)
C26 C25 H25 120.1
C24 C25 H25 120.1
C25 C26 C27 120.13(19)
C25 C26 H26 119.9
C27 C26 H26 119.9
C26 C27 C28 120.4(2)
C26 C27 H27 119.8
C28 C27 H27 119.8
C27 C28 C23 120.0(2)
C27 C28 H28 120.0
C23 C28 H28 120.0
C30 C29 B1 126.60(16)
C30 C29 H29 116.7
B1 C29 H29 116.7
C29 C30 C31 126.32(17)
C29 C30 H30 116.8
C31 C30 H30 116.8
C36 C31 C32 117.34(18)
C36 C31 C30 120.25(18)
C32 C31 C30 122.41(17)
C33 C32 C31 120.94(19)
C33 C32 H32 119.5
C31 C32 H32 119.5
C34 C33 C32 120.3(2)
C34 C33 H33 119.9
C32 C33 H33 119.9
C35 C34 C33 119.5(2)
C35 C34 H34 120.3
C33 C34 H34 120.3
C36 C35 C34 120.6(2)
C36 C35 H35 119.7
C34 C35 H35 119.7
C35 C36 C31 121.3(2)
C35 C36 H36 119.3
C31 C36 H36 119.3
C57 Ru3 C40 102.48(7)
C57 Ru3 C41 103.24(7)
C40 Ru3 C41 38.19(7)
C57 Ru3 C37 133.85(7)
C40 Ru3 C37 63.38(7)
C41 Ru3 C37 37.71(8)
C57 Ru3 C39 132.52(7)
C40 Ru3 C39 38.09(7)
C41 Ru3 C39 63.65(7)
C37 Ru3 C39 63.26(7)
C57 Ru3 C58 37.62(6)
C40 Ru3 C58 102.82(7)
C41 Ru3 C58 126.51(7)
C37 Ru3 C58 164.13(7)
C39 Ru3 C58 111.45(7)
C57 Ru3 C38 165.25(6)
C40 Ru3 C38 63.37(7)
C41 Ru3 C38 63.34(7)
C37 Ru3 C38 37.83(7)
C39 Ru3 C38 37.68(7)
C58 Ru3 C38 145.14(6)
C57 Ru3 B4 67.78(7)
C40 Ru3 B4 130.09(7)
C41 Ru3 B4 165.23(8)
C37 Ru3 B4 155.70(8)
C39 Ru3 B4 113.01(7)
C58 Ru3 B4 39.62(7)
C38 Ru3 B4 123.83(7)
C57 Ru3 B3 38.82(7)
C40 Ru3 B3 126.55(7)
C41 Ru3 B3 103.44(7)
C37 Ru3 B3 112.35(7)
C39 Ru3 B3 164.63(7)
C58 Ru3 B3 68.48(7)
C38 Ru3 B3 146.08(7)
B4 Ru3 B3 77.21(7)
C57 Ru3 Ru4 77.18(5)
C40 Ru3 Ru4 177.96(5)
C41 Ru3 Ru4 139.84(5)
C37 Ru3 Ru4 115.38(5)
C39 Ru3 Ru4 143.27(5)
C58 Ru3 Ru4 78.17(4)
C38 Ru3 Ru4 116.81(5)
B4 Ru3 Ru4 51.71(5)
B3 Ru3 Ru4 52.04(5)
C57 Ru3 H3M 79.1(9)
C40 Ru3 H3M 139.9(8)
C41 Ru3 H3M 101.9(8)
C37 Ru3 H3M 86.4(9)
C39 Ru3 H3M 146.2(9)
C58 Ru3 H3M 101.7(9)
C38 Ru3 H3M 108.7(9)
B4 Ru3 H3M 88.1(9)
B3 Ru3 H3M 40.4(9)
Ru4 Ru3 H3M 38.1(8)
C57 Ru3 H4M 98.2(9)
C40 Ru3 H4M 139.4(8)
C41 Ru3 H4M 158.2(9)
C37 Ru3 H4M 121.4(9)
C39 Ru3 H4M 104.1(8)
C58 Ru3 H4M 74.0(9)
C38 Ru3 H4M 95.7(9)
B4 Ru3 H4M 34.4(9)
B3 Ru3 H4M 90.7(8)
Ru4 Ru3 H4M 42.5(8)
H3M Ru3 H4M 78.1(12)
C51 Ru4 C50 38.81(9)
C51 Ru4 C49 65.20(8)
C50 Ru4 C49 38.80(9)
C51 Ru4 C47 38.39(8)
C50 Ru4 C47 64.12(8)
C49 Ru4 C47 64.32(7)
C51 Ru4 C48 64.26(8)
C50 Ru4 C48 64.31(8)
C49 Ru4 C48 38.72(7)
C47 Ru4 C48 37.71(8)
C51 Ru4 B4 132.27(8)
C50 Ru4 B4 104.56(8)
C49 Ru4 B4 107.28(7)
C47 Ru4 B4 168.68(7)
C48 Ru4 B4 139.24(7)
C51 Ru4 B3 125.32(8)
C50 Ru4 B3 158.66(8)
C49 Ru4 B3 161.65(8)
C47 Ru4 B3 113.19(7)
C48 Ru4 B3 127.87(7)
B4 Ru4 B3 77.24(7)
C51 Ru4 Ru3 175.76(6)
C50 Ru4 Ru3 144.74(6)
C49 Ru4 Ru3 116.25(6)
C47 Ru4 Ru3 137.95(6)
C48 Ru4 Ru3 114.08(5)
B4 Ru4 Ru3 51.68(5)
B3 Ru4 Ru3 52.12(5)
C51 Ru4 H3M 143.3(7)
C50 Ru4 H3M 160.0(8)
C49 Ru4 H3M 121.4(8)
C47 Ru4 H3M 108.0(7)
C48 Ru4 H3M 97.9(8)
B4 Ru4 H3M 82.7(7)
B3 Ru4 H3M 40.6(8)
Ru3 Ru4 H3M 32.5(7)
C51 Ru4 H4M 147.0(7)
C50 Ru4 H4M 108.2(7)
C49 Ru4 H4M 88.8(7)
C47 Ru4 H4M 146.0(8)
C48 Ru4 H4M 108.4(8)
B4 Ru4 H4M 34.6(8)
B3 Ru4 H4M 85.5(7)
Ru3 Ru4 H4M 36.8(7)
H3M Ru4 H4M 67.3(10)
C51 Ru4 H3B 96.4(7)
C50 Ru4 H3B 128.4(7)
C49 Ru4 H3B 160.6(7)
C47 Ru4 H3B 97.7(7)
C48 Ru4 H3B 129.2(7)
B4 Ru4 H3B 89.4(7)
B3 Ru4 H3B 30.6(7)
Ru3 Ru4 H3B 81.6(7)
H3M Ru4 H3B 69.3(10)
H4M Ru4 H3B 110.5(10)
C51 Ru4 H4B 107.3(10)
C50 Ru4 H4B 89.2(10)
C49 Ru4 H4B 108.8(9)
C47 Ru4 H4B 145.6(10)
C48 Ru4 H4B 147.5(9)
B4 Ru4 H4B 27.0(10)
B3 Ru4 H4B 83.5(9)
Ru3 Ru4 H4B 76.3(10)
H3M Ru4 H4B 103.9(12)
H4M Ru4 H4B 60.4(13)
H3B Ru4 H4B 81.6(12)
C57 B3 C65 121.69(16)
C57 B3 Ru4 110.19(12)
C65 B3 Ru4 128.10(13)
C57 B3 Ru3 63.83(10)
C65 B3 Ru3 124.92(13)
Ru4 B3 Ru3 75.84(6)
C57 B3 H3M 107.7(9)
C65 B3 H3M 105.5(9)
Ru4 B3 H3M 53.3(9)
Ru3 B3 H3M 44.2(9)
C57 B3 H3B 116.4(9)
C65 B3 H3B 107.9(9)
Ru4 B3 H3B 42.8(9)
Ru3 B3 H3B 116.6(9)
H3M B3 H3B 93.2(13)
C58 B4 Ru3 65.14(10)
C58 B4 Ru4 112.51(13)
Ru3 B4 Ru4 76.61(6)
C58 B4 H4M 113.7(11)
Ru3 B4 H4M 48.6(11)
Ru4 B4 H4M 58.3(11)
C58 B4 H4B 111.8(13)
Ru3 B4 H4B 109.0(13)
Ru4 B4 H4B 36.5(13)
H4M B4 H4B 92.8(17)
C58 B4 H4 121.4(14)
Ru3 B4 H4 130.1(15)
Ru4 B4 H4 125.9(14)
H4M B4 H4 101.4(19)
H4B B4 H4 111.5(19)
C41 C37 C38 108.17(17)
C41 C37 C42 126.05(19)
C38 C37 C42 125.54(19)
C41 C37 Ru3 70.52(12)
C38 C37 Ru3 71.27(11)
C42 C37 Ru3 128.20(14)
C39 C38 C37 108.13(16)
C39 C38 C43 125.90(17)
C37 C38 C43 125.49(18)
C39 C38 Ru3 71.06(11)
C37 C38 Ru3 70.90(11)
C43 C38 Ru3 129.88(13)
C38 C39 C40 107.67(16)
C38 C39 C44 125.81(17)
C40 C39 C44 125.94(17)
C38 C39 Ru3 71.26(10)
C40 C39 Ru3 70.17(10)
C44 C39 Ru3 130.77(14)
C41 C40 C39 108.00(16)
C41 C40 C45 125.72(18)
C39 C40 C45 126.04(19)
C41 C40 Ru3 70.98(10)
C39 C40 Ru3 71.73(10)
C45 C40 Ru3 127.20(14)
C37 C41 C40 108.02(16)
C37 C41 C46 125.5(2)
C40 C41 C46 126.3(2)
C37 C41 Ru3 71.77(11)
C40 C41 Ru3 70.83(10)
C46 C41 Ru3 126.62(15)
C37 C42 H42A 109.5
C37 C42 H42B 109.5
H42A C42 H42B 109.5
C37 C42 H42C 109.5
H42A C42 H42C 109.5
H42B C42 H42C 109.5
C38 C43 H43A 109.5
C38 C43 H43B 109.5
H43A C43 H43B 109.5
C38 C43 H43C 109.5
H43A C43 H43C 109.5
H43B C43 H43C 109.5
C39 C44 H44A 109.5
C39 C44 H44B 109.5
H44A C44 H44B 109.5
C39 C44 H44C 109.5
H44A C44 H44C 109.5
H44B C44 H44C 109.5
C40 C45 H45A 109.5
C40 C45 H45B 109.5
H45A C45 H45B 109.5
C40 C45 H45C 109.5
H45A C45 H45C 109.5
H45B C45 H45C 109.5
C41 C46 H46A 109.5
C41 C46 H46B 109.5
H46A C46 H46B 109.5
C41 C46 H46C 109.5
H46A C46 H46C 109.5
H46B C46 H46C 109.5
C48 C47 C51 108.57(18)
C48 C47 C52 126.1(2)
C51 C47 C52 125.0(2)
C48 C47 Ru4 71.29(10)
C51 C47 Ru4 69.10(11)
C52 C47 Ru4 130.51(14)
C47 C48 C49 108.29(18)
C47 C48 C53 125.86(19)
C49 C48 C53 125.7(2)
C47 C48 Ru4 71.00(11)
C49 C48 Ru4 69.76(11)
C53 C48 Ru4 128.81(13)
C50 C49 C48 106.68(18)
C50 C49 C54 126.4(2)
C48 C49 C54 126.8(2)
C50 C49 Ru4 69.80(11)
C48 C49 Ru4 71.52(11)
C54 C49 Ru4 126.48(13)
C51 C50 C49 108.71(18)
C51 C50 C55 125.3(2)
C49 C50 C55 125.9(2)
C51 C50 Ru4 70.45(11)
C49 C50 Ru4 71.40(11)
C55 C50 Ru4 124.68(15)
C47 C51 C50 107.70(18)
C47 C51 C56 125.6(2)
C50 C51 C56 126.4(2)
C47 C51 Ru4 72.51(11)
C50 C51 Ru4 70.74(11)
C56 C51 Ru4 126.33(15)
C47 C52 H52A 109.5
C47 C52 H52B 109.5
H52A C52 H52B 109.5
C47 C52 H52C 109.5
H52A C52 H52C 109.5
H52B C52 H52C 109.5
C48 C53 H53A 109.5
C48 C53 H53B 109.5
H53A C53 H53B 109.5
C48 C53 H53C 109.5
H53A C53 H53C 109.5
H53B C53 H53C 109.5
C49 C54 H54A 109.5
C49 C54 H54B 109.5
H54A C54 H54B 109.5
C49 C54 H54C 109.5
H54A C54 H54C 109.5
H54B C54 H54C 109.5
C50 C55 H55A 109.5
C50 C55 H55B 109.5
H55A C55 H55B 109.5
C50 C55 H55C 109.5
H55A C55 H55C 109.5
H55B C55 H55C 109.5
C51 C56 H56A 109.5
C51 C56 H56B 109.5
H56A C56 H56B 109.5
C51 C56 H56C 109.5
H56A C56 H56C 109.5
H56B C56 H56C 109.5
C58 C57 B3 122.67(15)
C58 C57 Ru3 72.07(11)
B3 C57 Ru3 77.35(11)
C58 C57 H57 118.6
B3 C57 H57 118.6
Ru3 C57 H57 118.6
C57 C58 C59 121.44(15)
C57 C58 B4 117.18(15)
C59 C58 B4 121.37(16)
C57 C58 Ru3 70.31(11)
C59 C58 Ru3 125.46(12)
B4 C58 Ru3 75.25(11)
C64 C59 C60 117.59(17)
C64 C59 C58 121.68(17)
C60 C59 C58 120.63(17)
C61 C60 C59 121.03(19)
C61 C60 H60 119.5
C59 C60 H60 119.5
C60 C61 C62 120.4(2)
C60 C61 H61 119.8
C62 C61 H61 119.8
C63 C62 C61 119.30(19)
C63 C62 H62 120.4
C61 C62 H62 120.4
C62 C63 C64 120.3(2)
C62 C63 H63 119.8
C64 C63 H63 119.8
C63 C64 C59 121.31(19)
C63 C64 H64 119.3
C59 C64 H64 119.3
C66 C65 B3 126.26(17)
C66 C65 H65 116.9
B3 C65 H65 116.9
C65 C66 C67 128.28(18)
C65 C66 H66 115.9
C67 C66 H66 115.9
C68 C67 C72 117.71(18)
C68 C67 C66 122.73(17)
C72 C67 C66 119.56(17)
C67 C68 C69 121.09(19)
C67 C68 H68 119.5
C69 C68 H68 119.5
C68 C69 C70 120.1(2)
C68 C69 H69 120.0
C70 C69 H69 120.0
C71 C70 C69 119.66(19)
C71 C70 H70 120.2
C69 C70 H70 120.2
C70 C71 C72 119.9(2)
C70 C71 H71 120.0
C72 C71 H71 120.0
C71 C72 C67 121.5(2)
C71 C72 H72 119.2
C67 C72 H72 119.2

loop_
_geom_bond_atom_site_label_1
_geom_bond_atom_site_label_2
_geom_bond_distance
Ru1 C4 2.1952(17)
Ru1 C5 2.1966(18)
Ru1 C21 2.1990(17)
Ru1 C2 2.2090(16)
Ru1 C1 2.2134(16)
Ru1 C3 2.2185(17)
Ru1 C22 2.2274(17)
Ru1 B2 2.362(2)
Ru1 B1 2.3725(19)
Ru1 Ru2 2.93707(18)
Ru1 H1M 1.73(2)
Ru1 H2M 1.78(4)
Ru2 C13 2.1442(18)
Ru2 C14 2.172(2)
Ru2 C12 2.1733(17)
Ru2 C11 2.1893(18)
Ru2 C15 2.1901(19)
Ru2 B1 2.384(2)
Ru2 B2 2.3876(19)
Ru2 H1M 1.87(3)
Ru2 H2M 1.93(3)
Ru2 H1B 1.58(2)
Ru2 H2B 1.71(3)
B1 C21 1.537(3)
B1 C29 1.573(3)
B1 H1M 1.53(3)
B1 H1B 1.36(3)
B2 C22 1.556(3)
B2 H2M 1.50(3)
B2 H2B 1.37(3)
B2 H2 1.05(2)
C1 C2 1.432(3)
C1 C5 1.434(2)
C1 C6 1.505(2)
C2 C3 1.440(2)
C2 C7 1.494(3)
C3 C4 1.436(2)
C3 C8 1.495(2)
C4 C5 1.440(2)
C4 C9 1.499(2)
C5 C10 1.503(3)
C6 H6A 0.9800
C6 H6B 0.9800
C6 H6C 0.9800
C7 H7A 0.9800
C7 H7B 0.9800
C7 H7C 0.9800
C8 H8A 0.9800
C8 H8B 0.9800
C8 H8C 0.9800
C9 H9A 0.9800
C9 H9B 0.9800
C9 H9C 0.9800
C10 H10A 0.9800
C10 H10B 0.9800
C10 H10C 0.9800
C11 C12 1.425(3)
C11 C15 1.442(3)
C11 C16 1.496(3)
C12 C13 1.446(3)
C12 C17 1.492(3)
C13 C14 1.441(3)
C13 C18 1.502(3)
C14 C15 1.434(3)
C14 C19 1.494(3)
C15 C20 1.499(3)
C16 H16A 0.9800
C16 H16B 0.9800
C16 H16C 0.9800
C17 H17A 0.9800
C17 H17B 0.9800
C17 H17C 0.9800
C18 H18A 0.9800
C18 H18B 0.9800
C18 H18C 0.9800
C19 H19A 0.9800
C19 H19B 0.9800
C19 H19C 0.9800
C20 H20A 0.9800
C20 H20B 0.9800
C20 H20C 0.9800
C21 C22 1.414(3)
C21 H21 1.0000
C22 C23 1.495(2)
C23 C24 1.394(3)
C23 C28 1.400(3)
C24 C25 1.396(3)
C24 H24 0.9500
C25 C26 1.374(3)
C25 H25 0.9500
C26 C27 1.387(4)
C26 H26 0.9500
C27 C28 1.398(3)
C27 H27 0.9500
C28 H28 0.9500
C29 C30 1.336(3)
C29 H29 0.9500
C30 C31 1.473(3)
C30 H30 0.9500
C31 C36 1.397(3)
C31 C32 1.404(3)
C32 C33 1.386(3)
C32 H32 0.9500
C33 C34 1.381(3)
C33 H33 0.9500
C34 C35 1.379(3)
C34 H34 0.9500
C35 C36 1.376(3)
C35 H35 0.9500
C36 H36 0.9500
Ru3 C57 2.1935(19)
Ru3 C40 2.1945(18)
Ru3 C41 2.1966(19)
Ru3 C37 2.213(2)
Ru3 C39 2.2152(18)
Ru3 C58 2.2167(19)
Ru3 C38 2.2179(19)
Ru3 B4 2.363(2)
Ru3 B3 2.385(2)
Ru3 Ru4 2.92966(19)
Ru3 H3M 1.67(2)
Ru3 H4M 1.79(3)
Ru4 C51 2.1508(19)
Ru4 C50 2.1546(19)
Ru4 C49 2.1759(19)
Ru4 C47 2.1957(18)
Ru4 C48 2.1994(19)
Ru4 B4 2.364(2)
Ru4 B3 2.382(2)
Ru4 H3M 1.92(2)
Ru4 H4M 2.01(3)
Ru4 H3B 1.69(2)
Ru4 H4B 1.57(3)
B3 C57 1.532(3)
B3 C65 1.587(3)
B3 H3M 1.55(3)
B3 H3B 1.27(2)
B4 C58 1.558(3)
B4 H4M 1.34(3)
B4 H4B 1.20(3)
B4 H4 1.05(3)
C37 C41 1.425(3)
C37 C38 1.437(3)
C37 C42 1.495(3)
C38 C39 1.432(3)
C38 C43 1.495(3)
C39 C40 1.439(3)
C39 C44 1.496(3)
C40 C41 1.437(3)
C40 C45 1.497(3)
C41 C46 1.498(3)
C42 H42A 0.9800
C42 H42B 0.9800
C42 H42C 0.9800
C43 H43A 0.9800
C43 H43B 0.9800
C43 H43C 0.9800
C44 H44A 0.9800
C44 H44B 0.9800
C44 H44C 0.9800
C45 H45A 0.9800
C45 H45B 0.9800
C45 H45C 0.9800
C46 H46A 0.9800
C46 H46B 0.9800
C46 H46C 0.9800
C47 C48 1.420(3)
C47 C51 1.430(3)
C47 C52 1.507(3)
C48 C49 1.451(3)
C48 C53 1.492(3)
C49 C50 1.438(3)
C49 C54 1.489(3)
C50 C51 1.430(3)
C50 C55 1.504(3)
C51 C56 1.495(3)
C52 H52A 0.9800
C52 H52B 0.9800
C52 H52C 0.9800
C53 H53A 0.9800
C53 H53B 0.9800
C53 H53C 0.9800
C54 H54A 0.9800
C54 H54B 0.9800
C54 H54C 0.9800
C55 H55A 0.9800
C55 H55B 0.9800
C55 H55C 0.9800
C56 H56A 0.9800
C56 H56B 0.9800
C56 H56C 0.9800
C57 C58 1.422(2)
C57 H57 1.0000
C58 C59 1.487(2)
C59 C64 1.399(3)
C59 C60 1.402(3)
C60 C61 1.385(3)
C60 H60 0.9500
C61 C62 1.392(3)
C61 H61 0.9500
C62 C63 1.383(3)
C62 H62 0.9500
C63 C64 1.387(3)
C63 H63 0.9500
C64 H64 0.9500
C65 C66 1.328(3)
C65 H65 0.9500
C66 C67 1.479(3)
C66 H66 0.9500
C67 C68 1.389(3)
C67 C72 1.398(3)
C68 C69 1.396(3)
C68 H68 0.9500
C69 C70 1.396(3)
C69 H69 0.9500
C70 C71 1.372(3)
C70 H70 0.9500
C71 C72 1.397(3)
C71 H71 0.9500
C72 H72 0.9500
